data_7029265
loop_
_publ_author_name
'Krupski, Sergei'
'P\"ottgen, Rainer'
'Schellenberg, Inga'
'Hahn, F. Ekkehardt'

_publ_section_title
;
 Benzannulated N-heterocyclic germylenes and stannylenes with sterically
 demanding N,N'-substituents.
;
_journal_issue 1
_journal_name_full 'Dalton transactions (Cambridge, England : 2003)'
_journal_page_first 173
_journal_page_last 181
_journal_paper_doi 10.1039/c3dt51961a
_journal_volume 43
_journal_year 2014
_chemical_formula_sum 'C30 H38 N2 Sn'
_chemical_formula_weight 545.31
_chemical_name_systematic
;
?
;
_space_group_IT_number 62
_symmetry_cell_setting orthorhombic
_symmetry_space_group_name_Hall '-P 2ac 2n'
_symmetry_space_group_name_H-M 'P n m a'
_atom_sites_solution_hydrogens geom
_atom_sites_solution_primary direct
_atom_sites_solution_secondary difmap
_audit_creation_method SHELXL-97
_cell_angle_alpha 90.00
_cell_angle_beta 90.00
_cell_angle_gamma 90.00
_cell_formula_units_Z 4
_cell_length_a 11.6500(5)
_cell_length_b 21.5505(9)
_cell_length_c 10.9679(5)
_cell_measurement_reflns_used 900
_cell_measurement_temperature 153(2)
_cell_measurement_theta_max 22.5
_cell_measurement_theta_min 1
_cell_volume 2753.6(2)
_computing_cell_refinement 'APEX2(Bruker AXS, 2007)'
_computing_data_collection 'APEX2(Bruker AXS, 2007)'
_computing_data_reduction 'SAINT,SADABS (Bruker AXS, 2007 )'
_computing_molecular_graphics
;
ORTEP3,L.J. Farrugia, J. Appl. Cryst. (1997) 30, 565
;
_computing_structure_refinement
;
SHELXL-97, G. M. Sheldrick, Acta Cryst. (2008) A64, 112-122
;
_computing_structure_solution
;
SHELXS-97 , G. M. Sheldrick, Acta Cryst. (2008) A64, 112-122
;
_diffrn_ambient_temperature 153(2)
_diffrn_detector_area_resol_mean 80
_diffrn_measured_fraction_theta_full 0.998
_diffrn_measured_fraction_theta_max 0.998
_diffrn_measurement_device_type 'CCD area detector'
_diffrn_measurement_method 'Omega and Phi scans'
_diffrn_radiation_monochromator graphite
_diffrn_radiation_source 'rotating anode'
_diffrn_radiation_type MoK\a
_diffrn_radiation_wavelength 0.71073
_diffrn_reflns_av_R_equivalents 0.0265
_diffrn_reflns_av_sigmaI/netI 0.0183
_diffrn_reflns_limit_h_max 16
_diffrn_reflns_limit_h_min -16
_diffrn_reflns_limit_k_max 30
_diffrn_reflns_limit_k_min -30
_diffrn_reflns_limit_l_max 15
_diffrn_reflns_limit_l_min -15
_diffrn_reflns_number 23836
_diffrn_reflns_theta_full 30.00
_diffrn_reflns_theta_max 30.00
_diffrn_reflns_theta_min 1.89
_exptl_absorpt_coefficient_mu 0.947
_exptl_absorpt_correction_T_max 0.8789
_exptl_absorpt_correction_T_min 0.7579
_exptl_absorpt_correction_type multi-scan
_exptl_absorpt_process_details
;
Corrections were done with the SADABS program, utilizing the none merged
raw data obtained from the integration process. Integration and final cell
refinement were done with SAINT.

SADABS reports ratio of Tmin/Tmax = 0.839460

;
_exptl_crystal_colour 'dark orange-brown'
_exptl_crystal_density_diffrn 1.315
_exptl_crystal_density_method 'not measured'
_exptl_crystal_description 'transparent rhombus'
_exptl_crystal_F_000 1128
_exptl_crystal_size_max 0.31
_exptl_crystal_size_mid 0.14
_exptl_crystal_size_min 0.14
_refine_diff_density_max 0.999
_refine_diff_density_min -0.298
_refine_diff_density_rms 0.068
_refine_ls_extinction_method none
_refine_ls_goodness_of_fit_ref 1.053
_refine_ls_hydrogen_treatment noref
_refine_ls_matrix_type full
_refine_ls_number_parameters 155
_refine_ls_number_reflns 4112
_refine_ls_number_restraints 0
_refine_ls_restrained_S_all 1.053
_refine_ls_R_factor_all 0.0283
_refine_ls_R_factor_gt 0.0245
_refine_ls_shift/su_max 0.000
_refine_ls_shift/su_mean 0.000
_refine_ls_structure_factor_coef Fsqd
_refine_ls_weighting_details 'calc w=1/[\s^2^(Fo^2^)+(0.0369P)^2^+0.9668P] where P=(Fo^2^+2Fc^2^)/3'
_refine_ls_weighting_scheme calc
_refine_ls_wR_factor_gt 0.0628
_refine_ls_wR_factor_ref 0.0652
_reflns_number_gt 3691
_reflns_number_total 4112
_reflns_threshold_expression >2sigma(I)
_cod_data_source_file c3dt51961a.txt
_cod_data_source_block sad6
_cod_original_sg_symbol_H-M Pnma
_cod_database_code 7029265

loop_
_symmetry_equiv_pos_as_xyz
'x, y, z'
'-x+1/2, -y, z+1/2'
'-x, y+1/2, -z'
'x+1/2, -y+1/2, -z+1/2'
'-x, -y, -z'
'x-1/2, y, -z-1/2'
'x, -y-1/2, z'
'-x-1/2, y-1/2, z-1/2'

loop_
_atom_site_label
_atom_site_type_symbol
_atom_site_fract_x
_atom_site_fract_y
_atom_site_fract_z
_atom_site_U_iso_or_equiv
_atom_site_adp_type
_atom_site_occupancy
_atom_site_symmetry_multiplicity
_atom_site_calc_flag
_atom_site_refinement_flags
Sn1 Sn 0.220633(11) 0.2500 0.829903(12) 0.01958(5) Uani 1 2 d S
N1 N 0.08923(10) 0.31074(5) 0.87763(10) 0.0181(2) Uani 1 1 d .
C1 C -0.01296(12) 0.28305(6) 0.91207(12) 0.0186(3) Uani 1 1 d .
C2 C -0.11180(13) 0.31467(7) 0.94914(14) 0.0245(3) Uani 1 1 d .
H2 H -0.1124 0.3587 0.9495 0.029 Uiso 1 1 calc R
C3 C -0.20885(13) 0.28245(8) 0.98528(16) 0.0306(3) Uani 1 1 d .
H3 H -0.2755 0.3045 1.0101 0.037 Uiso 1 1 calc R
C4 C 0.10368(11) 0.37606(6) 0.89852(12) 0.0180(2) Uani 1 1 d .
C5 C 0.07968(12) 0.41870(6) 0.80548(13) 0.0202(3) Uani 1 1 d .
C6 C 0.10178(14) 0.48163(7) 0.82786(14) 0.0256(3) Uani 1 1 d .
H6 H 0.0871 0.5112 0.7656 0.031 Uiso 1 1 calc R
C7 C 0.14436(13) 0.50133(7) 0.93850(15) 0.0285(3) Uani 1 1 d .
H7 H 0.1603 0.5441 0.9513 0.034 Uiso 1 1 calc R
C8 C 0.16393(13) 0.45898(7) 1.03091(14) 0.0266(3) Uani 1 1 d .
H8 H 0.1913 0.4732 1.1076 0.032 Uiso 1 1 calc R
C9 C 0.14408(12) 0.39584(7) 1.01338(13) 0.0211(3) Uani 1 1 d .
C10 C 0.02753(14) 0.39927(7) 0.68516(13) 0.0256(3) Uani 1 1 d .
H10 H 0.0239 0.3529 0.6833 0.031 Uiso 1 1 calc R
C11 C 0.09929(17) 0.42088(9) 0.57648(15) 0.0376(4) Uani 1 1 d .
H11A H 0.0991 0.4663 0.5730 0.056 Uiso 1 1 calc R
H11B H 0.0665 0.4042 0.5010 0.056 Uiso 1 1 calc R
H11C H 0.1783 0.4060 0.5857 0.056 Uiso 1 1 calc R
C12 C -0.09496(17) 0.42436(12) 0.67406(17) 0.0447(5) Uani 1 1 d .
H12A H -0.1420 0.4078 0.7407 0.067 Uiso 1 1 calc R
H12B H -0.1277 0.4115 0.5957 0.067 Uiso 1 1 calc R
H12C H -0.0936 0.4698 0.6787 0.067 Uiso 1 1 calc R
C13 C 0.16525(14) 0.35052(8) 1.11720(14) 0.0275(3) Uani 1 1 d .
H13 H 0.1414 0.3084 1.0884 0.033 Uiso 1 1 calc R
C14 C 0.29133(19) 0.34683(14) 1.1517(2) 0.0542(6) Uani 1 1 d .
H14A H 0.3365 0.3349 1.0801 0.081 Uiso 1 1 calc R
H14B H 0.3016 0.3158 1.2161 0.081 Uiso 1 1 calc R
H14C H 0.3172 0.3874 1.1813 0.081 Uiso 1 1 calc R
C15 C 0.0924(2) 0.36632(13) 1.22827(19) 0.0654(8) Uani 1 1 d .
H15A H 0.1187 0.4057 1.2633 0.098 Uiso 1 1 calc R
H15B H 0.0999 0.3333 1.2892 0.098 Uiso 1 1 calc R
H15C H 0.0118 0.3702 1.2038 0.098 Uiso 1 1 calc R

loop_
_atom_site_aniso_label
_atom_site_aniso_U_11
_atom_site_aniso_U_22
_atom_site_aniso_U_33
_atom_site_aniso_U_23
_atom_site_aniso_U_13
_atom_site_aniso_U_12
Sn1 0.01760(8) 0.01702(7) 0.02413(8) 0.000 0.00378(5) 0.000
N1 0.0190(5) 0.0147(5) 0.0206(5) -0.0014(4) 0.0014(4) -0.0011(4)
C1 0.0194(6) 0.0168(6) 0.0195(6) -0.0013(5) 0.0012(5) -0.0009(5)
C2 0.0232(7) 0.0183(6) 0.0319(7) -0.0033(5) 0.0044(6) 0.0017(5)
C3 0.0233(7) 0.0284(8) 0.0400(9) -0.0036(7) 0.0106(6) 0.0031(6)
C4 0.0160(6) 0.0151(6) 0.0229(6) -0.0025(5) 0.0015(5) -0.0009(5)
C5 0.0186(6) 0.0162(6) 0.0258(6) -0.0007(5) -0.0004(5) 0.0004(5)
C6 0.0250(7) 0.0159(6) 0.0361(8) 0.0007(5) -0.0003(6) 0.0008(5)
C7 0.0279(7) 0.0163(6) 0.0414(8) -0.0084(6) 0.0008(6) -0.0023(6)
C8 0.0242(7) 0.0259(7) 0.0296(7) -0.0109(6) 0.0006(6) -0.0019(6)
C9 0.0185(6) 0.0216(6) 0.0232(6) -0.0034(5) 0.0007(5) -0.0007(5)
C10 0.0298(8) 0.0213(7) 0.0258(7) 0.0011(5) -0.0055(6) -0.0013(6)
C11 0.0421(10) 0.0429(10) 0.0279(8) -0.0002(7) 0.0035(7) 0.0014(8)
C12 0.0284(9) 0.0655(14) 0.0403(10) -0.0013(9) -0.0093(7) 0.0007(9)
C13 0.0310(8) 0.0297(7) 0.0219(7) -0.0019(6) -0.0025(6) -0.0011(6)
C14 0.0365(11) 0.0623(15) 0.0638(14) 0.0231(12) -0.0154(9) -0.0015(10)
C15 0.0806(18) 0.0808(17) 0.0347(11) 0.0186(11) 0.0243(11) 0.0296(15)

loop_
_atom_type_symbol
_atom_type_description
_atom_type_scat_dispersion_real
_atom_type_scat_dispersion_imag
_atom_type_scat_source
C C 0.0033 0.0016 'International Tables Vol C Tables 4.2.6.8 and 6.1.1.4'
H H 0.0000 0.0000 'International Tables Vol C Tables 4.2.6.8 and 6.1.1.4'
N N 0.0061 0.0033 'International Tables Vol C Tables 4.2.6.8 and 6.1.1.4'
Sn Sn -0.6537 1.4246 'International Tables Vol C Tables 4.2.6.8 and 6.1.1.4'

loop_
_geom_angle_atom_site_label_1
_geom_angle_atom_site_label_2
_geom_angle_atom_site_label_3
_geom_angle
_geom_angle_site_symmetry_1
_geom_angle_site_symmetry_3
N1 Sn1 N1 77.95(6) 7_565 .
C1 N1 C4 118.68(11) . .
C1 N1 Sn1 115.48(9) . .
C4 N1 Sn1 124.78(9) . .
N1 C1 C2 125.27(12) . .
N1 C1 C1 115.54(7) . 7_565
C2 C1 C1 119.16(8) . 7_565
C3 C2 C1 120.74(13) . .
C2 C3 C3 120.10(9) . 7_565
C5 C4 C9 121.25(12) . .
C5 C4 N1 120.21(12) . .
C9 C4 N1 118.54(12) . .
C4 C5 C6 118.04(13) . .
C4 C5 C10 122.29(13) . .
C6 C5 C10 119.63(13) . .
C7 C6 C5 121.22(14) . .
C6 C7 C8 120.10(14) . .
C7 C8 C9 121.06(14) . .
C8 C9 C4 118.27(13) . .
C8 C9 C13 119.81(13) . .
C4 C9 C13 121.92(13) . .
C5 C10 C11 112.12(13) . .
C5 C10 C12 110.25(13) . .
C11 C10 C12 109.89(14) . .
C14 C13 C9 112.16(15) . .
C14 C13 C15 110.55(17) . .
C9 C13 C15 111.40(15) . .

loop_
_geom_bond_atom_site_label_1
_geom_bond_atom_site_label_2
_geom_bond_distance
_geom_bond_site_symmetry_2
Sn1 N1 2.0811(12) 7_565
Sn1 N1 2.0811(12) .
N1 C1 1.3842(17) .
N1 C4 1.4362(17) .
C1 C2 1.3984(19) .
C1 C1 1.424(3) 7_565
C2 C3 1.385(2) .
C3 C3 1.399(3) 7_565
C4 C5 1.4013(19) .
C4 C9 1.4108(19) .
C5 C6 1.402(2) .
C5 C10 1.512(2) .
C6 C7 1.378(2) .
C7 C8 1.383(2) .
C8 C9 1.394(2) .
C9 C13 1.520(2) .
C10 C11 1.529(2) .
C10 C12 1.531(3) .
C13 C14 1.519(3) .
C13 C15 1.523(3) .
